data_7200208
loop_
_publ_author_name
'Fonari, Marina S.'
'Simonov, Yurii A.'
'Wang, Wen-Jwu'
'Tang, Shang-Wei'
'Ganin, Eduard V.'

_publ_section_title
;
 Inclusion of triphenylmethane derivatives by crown and linear
 O-containing molecules&#x2009;:&#x2009; selective interactions and
 crystal structures
;
_journal_issue 1
_journal_name_full CrystEngComm
_journal_page_first 94
_journal_paper_doi 10.1039/b810076d
_journal_volume 11
_journal_year 2009
_chemical_formula_moiety 'C19 H18 N, C3 H8 O2, C2 F3 O2'
_chemical_formula_sum 'C24 H26 F3 N O4'
_chemical_formula_weight 449.46
_chemical_melting_point 428.6(5)
_chemical_name_common
;triphenylmethanaminium trifluoroacetate 2-methoxyethanol
clathrate
;
_chemical_name_systematic
;
triphenylmethanaminium trifluoroacetate
2-methoxyethanol clathrate
;
_space_group_IT_number 15
_symmetry_cell_setting monoclinic
_symmetry_space_group_name_Hall '-C 2yc'
_symmetry_space_group_name_H-M 'C 1 2/c 1'
_atom_sites_solution_hydrogens geom
_atom_sites_solution_primary direct
_atom_sites_solution_secondary difmap
_audit_creation_method SHELXL-97
_cell_angle_alpha 90.00
_cell_angle_beta 107.367(5)
_cell_angle_gamma 90.00
_cell_formula_units_Z 8
_cell_length_a 17.069(4)
_cell_length_b 10.694(3)
_cell_length_c 26.520(7)
_cell_measurement_temperature 294(2)
_cell_volume 4620(2)
_computing_cell_refinement 'Bruker SMART'
_computing_data_collection 'Bruker SMART'
_computing_data_reduction 'Bruker SHELXTL'
_computing_molecular_graphics 'Bruker SHELXTL'
_computing_publication_material 'Bruker SHELXTL'
_computing_structure_refinement 'SHELXL-97 (Sheldrick, 1997)'
_computing_structure_solution 'SHELXS-97 (Sheldrick, 1990)'
_diffrn_ambient_temperature 294(2)
_diffrn_measured_fraction_theta_full 0.990
_diffrn_measured_fraction_theta_max 0.990
_diffrn_radiation_monochromator graphite
_diffrn_radiation_source 'fine-focus sealed tube'
_diffrn_radiation_type MoK\a
_diffrn_radiation_wavelength 0.71073
_diffrn_reflns_av_R_equivalents 0.0241
_diffrn_reflns_av_sigmaI/netI 0.0234
_diffrn_reflns_limit_h_max 18
_diffrn_reflns_limit_h_min -21
_diffrn_reflns_limit_k_max 12
_diffrn_reflns_limit_k_min -13
_diffrn_reflns_limit_l_max 32
_diffrn_reflns_limit_l_min -29
_diffrn_reflns_number 12877
_diffrn_reflns_theta_full 26.10
_diffrn_reflns_theta_max 26.10
_diffrn_reflns_theta_min 2.28
_exptl_absorpt_coefficient_mu 0.103
_exptl_absorpt_correction_type none
_exptl_crystal_colour colorless
_exptl_crystal_density_diffrn 1.292
_exptl_crystal_density_method 'not measured'
_exptl_crystal_description prism
_exptl_crystal_F_000 1888
_exptl_crystal_size_max 0.35
_exptl_crystal_size_mid 0.30
_exptl_crystal_size_min 0.25
_refine_diff_density_max 0.157
_refine_diff_density_min -0.177
_refine_diff_density_rms 0.034
_refine_ls_extinction_coef 0.0021(3)
_refine_ls_extinction_expression Fc^*^=kFc[1+0.001xFc^2^\l^3^/sin(2\q)]^-1/4^
_refine_ls_extinction_method SHELXL
_refine_ls_goodness_of_fit_ref 1.011
_refine_ls_hydrogen_treatment mixed
_refine_ls_matrix_type full
_refine_ls_number_parameters 381
_refine_ls_number_reflns 4554
_refine_ls_number_restraints 0
_refine_ls_restrained_S_all 1.011
_refine_ls_R_factor_all 0.0679
_refine_ls_R_factor_gt 0.0428
_refine_ls_shift/su_max 0.000
_refine_ls_shift/su_mean 0.000
_refine_ls_structure_factor_coef Fsqd
_refine_ls_weighting_details 'calc w=1/[\s^2^(Fo^2^)+(0.0818P)^2^+0.0315P] where P=(Fo^2^+2Fc^2^)/3'
_refine_ls_weighting_scheme calc
_refine_ls_wR_factor_gt 0.1215
_refine_ls_wR_factor_ref 0.1344
_reflns_number_gt 3066
_reflns_number_total 4554
_reflns_threshold_expression >2sigma(I)
_cod_data_source_file b810076d.txt
_cod_data_source_block a12m
_cod_depositor_comments
;
The following automatic conversions were performed:
'_symmetry_cell_setting' value 'Monoclinic' changed to 'monoclinic'
according to '/home/saulius/struct/CIF-dictionaries/cif_core.dic'
dictionary named 'cif_core.dic' version 2.4.1 from 2010-06-29.

Automatic conversion script
Id: cif_fix_enum 1527 2010-12-29 10:47:43Z saulius 

The following automatic conversions were performed:

'_chemical_melting_point' value '155-156/oC' was changed to
'428.6(5)' - it was converted from degrees Celsius(C) to Kelvins(K),
the average value was taken and precision was estimated.

Automatic conversion script
Id: cif_fix_values 1646 2011-03-28 12:23:43Z adriana 
;
_cod_original_sg_symbol_H-M C2/c
_cod_database_code 7200208

loop_
_symmetry_equiv_pos_as_xyz
'x, y, z'
'-x, y, -z+1/2'
'x+1/2, y+1/2, z'
'-x+1/2, y+1/2, -z+1/2'
'-x, -y, -z'
'x, -y, z-1/2'
'-x+1/2, -y+1/2, -z'
'x+1/2, -y+1/2, z-1/2'

loop_
_atom_site_label
_atom_site_type_symbol
_atom_site_fract_x
_atom_site_fract_y
_atom_site_fract_z
_atom_site_U_iso_or_equiv
_atom_site_adp_type
_atom_site_occupancy
_atom_site_symmetry_multiplicity
_atom_site_calc_flag
_atom_site_refinement_flags
_atom_site_disorder_assembly
_atom_site_disorder_group
F1 F -0.1287(3) 1.2885(5) 0.3299(3) 0.119(2) Uani 0.578(11) 1 d P A 1
F2 F -0.1057(8) 1.3076(8) 0.2589(3) 0.181(4) Uani 0.578(11) 1 d P A 1
F3 F -0.0089(5) 1.2989(7) 0.3283(4) 0.131(2) Uani 0.578(11) 1 d P A 1
O3 O -0.0417(8) 1.0572(11) 0.3406(4) 0.096(3) Uani 0.578(11) 1 d P A 1
O4 O -0.1053(7) 1.0702(9) 0.2552(3) 0.147(3) Uani 0.578(11) 1 d P A 1
O1 O -0.0915(3) 0.6384(7) 0.3252(2) 0.0900(16) Uani 0.578(11) 1 d P A 1
F1' F -0.0954(14) 1.2895(8) 0.3459(5) 0.205(6) Uani 0.422(11) 1 d P A 2
F2' F -0.1309(5) 1.3041(9) 0.2654(5) 0.143(5) Uani 0.422(11) 1 d P A 2
F3' F -0.0112(9) 1.2915(14) 0.3026(9) 0.191(6) Uani 0.422(11) 1 d P A 2
O3' O -0.0529(10) 1.0486(15) 0.3405(4) 0.076(3) Uani 0.422(11) 1 d P A 2
O4' O -0.1301(6) 1.0600(10) 0.2585(4) 0.094(2) Uani 0.422(11) 1 d P A 2
O1' O -0.1161(4) 0.6878(6) 0.3306(2) 0.0647(14) Uani 0.422(11) 1 d P A 2
O2 O -0.09805(7) 0.82429(13) 0.24256(4) 0.0698(3) Uani 1 1 d . . .
H2B H -0.1051(13) 0.911(2) 0.2472(9) 0.105 Uiso 1 1 d . . .
N1 N 0.03360(7) 0.82801(13) 0.34542(5) 0.0474(3) Uani 1 1 d . . .
H1N H 0.0557(11) 0.8239(15) 0.3173(7) 0.071 Uiso 1 1 d . . .
H2N H -0.0076(10) 0.7677(17) 0.3412(7) 0.071 Uiso 1 1 d . . .
H3N H 0.0071(10) 0.9071(18) 0.3436(7) 0.071 Uiso 1 1 d . . .
C1 C 0.10045(8) 0.80963(12) 0.39756(5) 0.0437(3) Uani 1 1 d . . .
C2 C 0.15418(8) 0.70097(12) 0.38907(5) 0.0470(3) Uani 1 1 d . . .
C3 C 0.23876(9) 0.70816(14) 0.40220(6) 0.0526(4) Uani 1 1 d . . .
H3A H 0.2651 0.7817 0.4167 0.063 Uiso 1 1 calc R . .
C4 C 0.28505(10) 0.60809(17) 0.39424(6) 0.0651(4) Uani 1 1 d . . .
H4A H 0.3419 0.6147 0.4037 0.078 Uiso 1 1 calc R . .
C5 C 0.24745(12) 0.49959(17) 0.37257(7) 0.0748(5) Uani 1 1 d . . .
H5A H 0.2785 0.4324 0.3670 0.090 Uiso 1 1 calc R . .
C6 C 0.16326(12) 0.49061(16) 0.35909(8) 0.0795(5) Uani 1 1 d . . .
H6A H 0.1374 0.4170 0.3443 0.095 Uiso 1 1 calc R . .
C7 C 0.11727(10) 0.58918(15) 0.36734(7) 0.0665(4) Uani 1 1 d . . .
H7A H 0.0605 0.5813 0.3583 0.080 Uiso 1 1 calc R . .
C8 C 0.05789(8) 0.78130(13) 0.43976(5) 0.0480(3) Uani 1 1 d . . .
C9 C 0.08162(10) 0.68338(16) 0.47482(6) 0.0649(4) Uani 1 1 d . . .
H9A H 0.1226 0.6290 0.4721 0.078 Uiso 1 1 calc R . .
C10 C 0.04435(14) 0.6658(2) 0.51433(7) 0.0844(6) Uani 1 1 d . . .
H10A H 0.0615 0.6003 0.5382 0.101 Uiso 1 1 calc R . .
C11 C -0.01697(13) 0.7431(2) 0.51865(8) 0.0846(6) Uani 1 1 d . . .
H11A H -0.0422 0.7297 0.5448 0.102 Uiso 1 1 calc R . .
C12 C -0.04089(12) 0.84070(19) 0.48404(8) 0.0770(5) Uani 1 1 d . . .
H12A H -0.0824 0.8941 0.4869 0.092 Uiso 1 1 calc R . .
C13 C -0.00409(10) 0.86054(15) 0.44499(6) 0.0608(4) Uani 1 1 d . . .
H13A H -0.0208 0.9275 0.4219 0.073 Uiso 1 1 calc R . .
C14 C 0.14946(8) 0.93140(12) 0.41141(5) 0.0444(3) Uani 1 1 d . . .
C15 C 0.15123(10) 1.01966(14) 0.37383(6) 0.0581(4) Uani 1 1 d . . .
H15A H 0.1215 1.0062 0.3387 0.070 Uiso 1 1 calc R . .
C16 C 0.19649(11) 1.12737(16) 0.38783(7) 0.0731(5) Uani 1 1 d . . .
H16A H 0.1962 1.1870 0.3622 0.088 Uiso 1 1 calc R . .
C17 C 0.24255(11) 1.14765(17) 0.43975(8) 0.0748(5) Uani 1 1 d . . .
H17A H 0.2737 1.2201 0.4490 0.090 Uiso 1 1 calc R . .
C18 C 0.24198(10) 1.06045(16) 0.47734(7) 0.0675(5) Uani 1 1 d . . .
H18A H 0.2731 1.0733 0.5123 0.081 Uiso 1 1 calc R . .
C19 C 0.19541(8) 0.95365(14) 0.46362(6) 0.0558(4) Uani 1 1 d . . .
H19A H 0.1946 0.8956 0.4896 0.067 Uiso 1 1 calc R . .
C20 C -0.08073(12) 1.10826(19) 0.29958(8) 0.0731(5) Uani 1 1 d . . .
C21 C -0.08054(13) 1.2502(2) 0.30375(9) 0.0811(5) Uani 1 1 d . A .
C22 C -0.1246(6) 0.5980(10) 0.3620(3) 0.143(4) Uani 0.578(11) 1 d P A 1
H22D H -0.0830 0.5584 0.3900 0.215 Uiso 0.578(11) 1 calc PR A 1
H22F H -0.1674 0.5390 0.3465 0.215 Uiso 0.578(11) 1 calc PR A 1
H22G H -0.1470 0.6676 0.3758 0.215 Uiso 0.578(11) 1 calc PR A 1
C23 C -0.1432(7) 0.6360(7) 0.2750(3) 0.121(3) Uani 0.578(11) 1 d P A 1
H23C H -0.1928 0.5926 0.2756 0.146 Uiso 0.578(11) 1 calc PR A 1
H23D H -0.1176 0.5867 0.2536 0.146 Uiso 0.578(11) 1 calc PR A 1
C24 C -0.1686(4) 0.7647(7) 0.2469(3) 0.116(5) Uani 0.578(11) 1 d P A 1
H24B H -0.2071 0.7518 0.2121 0.139 Uiso 0.578(11) 1 calc PR A 1
H24C H -0.1950 0.8161 0.2673 0.139 Uiso 0.578(11) 1 calc PR A 1
C22' C -0.1049(4) 0.5812(7) 0.3666(3) 0.105(3) Uani 0.422(11) 1 d PR A 2
H22A H -0.0910 0.6107 0.4024 0.157 Uiso 0.422(11) 1 calc PR A 2
H22B H -0.0615 0.5290 0.3625 0.157 Uiso 0.422(11) 1 calc PR A 2
H22C H -0.1549 0.5338 0.3586 0.157 Uiso 0.422(11) 1 calc PR A 2
C23' C -0.1583(11) 0.678(2) 0.2817(8) 0.252(13) Uani 0.422(11) 1 d P A 2
H23A H -0.1398 0.6001 0.2707 0.303 Uiso 0.422(11) 1 calc PR A 2
H23B H -0.2136 0.6623 0.2830 0.303 Uiso 0.422(11) 1 calc PR A 2
C24' C -0.1684(7) 0.7460(12) 0.2433(4) 0.083(4) Uani 0.422(11) 1 d P A 2
H24A H -0.2148 0.8003 0.2411 0.099 Uiso 0.422(11) 1 calc PR A 2
H24D H -0.1828 0.6940 0.2119 0.099 Uiso 0.422(11) 1 calc PR A 2

loop_
_atom_site_aniso_label
_atom_site_aniso_U_11
_atom_site_aniso_U_22
_atom_site_aniso_U_33
_atom_site_aniso_U_23
_atom_site_aniso_U_13
_atom_site_aniso_U_12
F1 0.112(3) 0.0697(19) 0.206(8) -0.014(3) 0.096(3) 0.0100(13)
F2 0.312(11) 0.119(3) 0.114(4) 0.064(3) 0.068(6) 0.030(6)
F3 0.084(3) 0.103(3) 0.195(6) -0.010(3) 0.023(3) -0.0178(18)
O3 0.100(4) 0.075(4) 0.096(5) 0.003(3) 0.003(3) 0.034(3)
O4 0.253(9) 0.113(4) 0.060(3) -0.021(2) 0.027(4) -0.006(5)
O1 0.078(3) 0.109(4) 0.073(2) 0.018(2) 0.0071(17) -0.026(2)
F1' 0.445(18) 0.089(4) 0.111(4) -0.020(3) 0.130(8) 0.005(7)
F2' 0.106(3) 0.089(3) 0.191(11) 0.039(5) -0.022(4) 0.027(2)
F3' 0.139(7) 0.167(7) 0.292(17) -0.021(9) 0.102(10) -0.052(5)
O3' 0.091(5) 0.096(6) 0.047(4) 0.019(4) 0.028(4) 0.041(4)
O4' 0.098(3) 0.083(4) 0.084(5) -0.003(3) 0.000(3) 0.032(3)
O1' 0.064(3) 0.062(3) 0.067(2) -0.008(2) 0.018(2) -0.0126(19)
O2 0.0643(7) 0.0904(9) 0.0515(6) -0.0026(6) 0.0125(5) 0.0002(6)
N1 0.0465(7) 0.0522(7) 0.0376(6) 0.0012(5) 0.0036(5) 0.0017(5)
C1 0.0447(7) 0.0479(7) 0.0330(6) 0.0005(5) 0.0033(5) 0.0028(6)
C2 0.0525(8) 0.0482(8) 0.0367(7) 0.0011(5) 0.0079(6) 0.0055(6)
C3 0.0537(8) 0.0558(8) 0.0446(8) 0.0016(6) 0.0091(6) 0.0059(6)
C4 0.0622(9) 0.0718(11) 0.0614(9) 0.0080(8) 0.0183(8) 0.0179(8)
C5 0.0889(13) 0.0636(11) 0.0729(11) -0.0006(9) 0.0256(10) 0.0264(9)
C6 0.0885(13) 0.0551(10) 0.0890(13) -0.0158(9) 0.0175(10) 0.0072(9)
C7 0.0618(9) 0.0560(9) 0.0755(11) -0.0125(8) 0.0109(8) 0.0010(7)
C8 0.0508(8) 0.0515(8) 0.0384(7) -0.0031(6) 0.0083(6) -0.0022(6)
C9 0.0702(10) 0.0685(10) 0.0527(9) 0.0121(7) 0.0131(8) 0.0027(8)
C10 0.0982(14) 0.0955(14) 0.0588(11) 0.0209(10) 0.0224(10) -0.0121(12)
C11 0.0910(14) 0.1104(16) 0.0625(11) -0.0060(11) 0.0382(10) -0.0240(13)
C12 0.0774(12) 0.0897(13) 0.0747(12) -0.0150(10) 0.0393(10) -0.0039(10)
C13 0.0682(10) 0.0616(9) 0.0567(9) -0.0035(7) 0.0246(8) 0.0023(8)
C14 0.0438(7) 0.0443(7) 0.0420(7) -0.0038(6) 0.0083(5) 0.0046(6)
C15 0.0654(9) 0.0543(9) 0.0488(8) 0.0009(7) 0.0082(7) -0.0040(7)
C16 0.0868(12) 0.0536(9) 0.0763(12) 0.0035(8) 0.0205(10) -0.0112(8)
C17 0.0764(11) 0.0569(10) 0.0900(13) -0.0217(9) 0.0231(10) -0.0149(8)
C18 0.0645(9) 0.0697(11) 0.0601(10) -0.0218(8) 0.0063(8) -0.0051(8)
C19 0.0591(9) 0.0581(9) 0.0446(8) -0.0050(6) 0.0068(7) 0.0011(7)
C20 0.0793(13) 0.0790(12) 0.0609(11) 0.0044(10) 0.0207(10) 0.0217(10)
C21 0.0772(14) 0.0820(13) 0.0848(15) 0.0120(11) 0.0251(12) 0.0052(11)
C22 0.160(6) 0.187(9) 0.106(5) -0.065(5) 0.077(4) -0.063(5)
C23 0.147(6) 0.106(4) 0.073(3) 0.013(3) -0.026(3) -0.072(3)
C24 0.052(4) 0.219(11) 0.055(4) -0.020(5) -0.017(3) -0.016(5)
C22' 0.080(4) 0.079(4) 0.169(9) 0.052(5) 0.056(4) -0.020(3)
C23' 0.128(10) 0.41(3) 0.171(15) 0.110(16) -0.031(9) -0.169(15)
C24' 0.067(6) 0.120(6) 0.069(6) -0.002(4) 0.032(5) -0.023(4)

loop_
_atom_type_symbol
_atom_type_description
_atom_type_scat_dispersion_real
_atom_type_scat_dispersion_imag
_atom_type_scat_source
C C 0.0033 0.0016 'International Tables Vol C Tables 4.2.6.8 and 6.1.1.4'
H H 0.0000 0.0000 'International Tables Vol C Tables 4.2.6.8 and 6.1.1.4'
N N 0.0061 0.0033 'International Tables Vol C Tables 4.2.6.8 and 6.1.1.4'
O O 0.0106 0.0060 'International Tables Vol C Tables 4.2.6.8 and 6.1.1.4'
F F 0.0171 0.0103 'International Tables Vol C Tables 4.2.6.8 and 6.1.1.4'

loop_
_geom_angle_atom_site_label_1
_geom_angle_atom_site_label_2
_geom_angle_atom_site_label_3
_geom_angle
_geom_angle_site_symmetry_1
_geom_angle_site_symmetry_3
_geom_angle_publ_flag
C22 O1 C23 114.6(7) . . ?
C23' O1' C22' 121.4(9) . . ?
C24 O2 C24' 8.4(8) . . ?
C24 O2 H2B 106.9(13) . . ?
C24' O2 H2B 114.9(14) . . ?
C1 N1 H1N 110.4(11) . . ?
C1 N1 H2N 110.6(10) . . ?
H1N N1 H2N 109.9(15) . . ?
C1 N1 H3N 112.1(10) . . ?
H1N N1 H3N 107.5(14) . . ?
H2N N1 H3N 106.1(14) . . ?
N1 C1 C14 108.42(10) . . ?
N1 C1 C8 107.37(11) . . ?
C14 C1 C8 109.65(10) . . ?
N1 C1 C2 106.45(10) . . ?
C14 C1 C2 111.75(11) . . ?
C8 C1 C2 112.96(11) . . ?
C3 C2 C7 117.46(13) . . ?
C3 C2 C1 123.00(12) . . ?
C7 C2 C1 119.54(12) . . ?
C2 C3 C4 121.31(15) . . ?
C2 C3 H3A 119.3 . . ?
C4 C3 H3A 119.3 . . ?
C5 C4 C3 120.19(16) . . ?
C5 C4 H4A 119.9 . . ?
C3 C4 H4A 119.9 . . ?
C4 C5 C6 119.42(15) . . ?
C4 C5 H5A 120.3 . . ?
C6 C5 H5A 120.3 . . ?
C7 C6 C5 120.54(17) . . ?
C7 C6 H6A 119.7 . . ?
C5 C6 H6A 119.7 . . ?
C6 C7 C2 121.08(15) . . ?
C6 C7 H7A 119.5 . . ?
C2 C7 H7A 119.5 . . ?
C9 C8 C13 118.26(14) . . ?
C9 C8 C1 122.27(13) . . ?
C13 C8 C1 119.39(12) . . ?
C8 C9 C10 120.15(17) . . ?
C8 C9 H9A 119.9 . . ?
C10 C9 H9A 119.9 . . ?
C11 C10 C9 121.03(18) . . ?
C11 C10 H10A 119.5 . . ?
C9 C10 H10A 119.5 . . ?
C10 C11 C12 119.22(18) . . ?
C10 C11 H11A 120.4 . . ?
C12 C11 H11A 120.4 . . ?
C11 C12 C13 120.63(18) . . ?
C11 C12 H12A 119.7 . . ?
C13 C12 H12A 119.7 . . ?
C12 C13 C8 120.70(16) . . ?
C12 C13 H13A 119.6 . . ?
C8 C13 H13A 119.6 . . ?
C15 C14 C19 118.29(13) . . ?
C15 C14 C1 122.45(12) . . ?
C19 C14 C1 119.25(12) . . ?
C16 C15 C14 120.66(15) . . ?
C16 C15 H15A 119.7 . . ?
C14 C15 H15A 119.7 . . ?
C15 C16 C17 120.44(16) . . ?
C15 C16 H16A 119.8 . . ?
C17 C16 H16A 119.8 . . ?
C18 C17 C16 119.54(15) . . ?
C18 C17 H17A 120.2 . . ?
C16 C17 H17A 120.2 . . ?
C17 C18 C19 120.15(15) . . ?
C17 C18 H18A 119.9 . . ?
C19 C18 H18A 119.9 . . ?
C18 C19 C14 120.90(15) . . ?
C18 C19 H19A 119.6 . . ?
C14 C19 H19A 119.5 . . ?
O4 C20 O3 131.4(7) . . ?
O4 C20 O3' 128.6(9) . . ?
O3 C20 O3' 9.9(14) . . ?
O4 C20 O4' 21.7(10) . . ?
O3 C20 O4' 128.9(8) . . ?
O3' C20 O4' 122.1(10) . . ?
O4 C20 C21 113.8(5) . . ?
O3 C20 C21 113.1(6) . . ?
O3' C20 C21 117.5(8) . . ?
O4' C20 C21 117.0(4) . . ?
F2' C21 F3' 103.8(9) . . ?
F2' C21 F1' 106.7(8) . . ?
F3' C21 F1' 109.4(8) . . ?
F2' C21 F1 84.1(6) . . ?
F3' C21 F1 130.4(8) . . ?
F1' C21 F1 26.9(9) . . ?
F2' C21 F2 23.1(7) . . ?
F3' C21 F2 82.5(8) . . ?
F1' C21 F2 123.1(7) . . ?
F1 C21 F2 104.7(5) . . ?
F2' C21 F3 122.1(6) . . ?
F3' C21 F3 30.2(10) . . ?
F1' C21 F3 80.5(9) . . ?
F1 C21 F3 104.9(5) . . ?
F2 C21 F3 105.8(6) . . ?
F2' C21 C20 114.3(5) . . ?
F3' C21 C20 109.1(7) . . ?
F1' C21 C20 113.1(4) . . ?
F1 C21 C20 111.6(3) . . ?
F2 C21 C20 114.4(5) . . ?
F3 C21 C20 114.5(4) . . ?
O1 C22 H22D 109.5 . . ?
O1 C22 H22F 109.5 . . ?
H22D C22 H22F 109.5 . . ?
O1 C22 H22G 109.5 . . ?
H22D C22 H22G 109.5 . . ?
H22F C22 H22G 109.5 . . ?
O1 C23 C24 117.2(6) . . ?
O1 C23 H23C 108.0 . . ?
C24 C23 H23C 108.0 . . ?
O1 C23 H23D 108.0 . . ?
C24 C23 H23D 108.0 . . ?
H23C C23 H23D 107.2 . . ?
O2 C24 C23 108.5(6) . . ?
O2 C24 H24B 110.0 . . ?
C23 C24 H24B 110.0 . . ?
O2 C24 H24C 110.0 . . ?
C23 C24 H24C 110.0 . . ?
H24B C24 H24C 108.4 . . ?
O1' C22' H22A 109.5 . . ?
O1' C22' H22B 109.5 . . ?
H22A C22' H22B 109.5 . . ?
O1' C22' H22C 109.5 . . ?
H22A C22' H22C 109.5 . . ?
H22B C22' H22C 109.5 . . ?
C24' C23' O1' 133.9(16) . . ?
C24' C23' H23A 103.7 . . ?
O1' C23' H23A 103.7 . . ?
C24' C23' H23B 103.7 . . ?
O1' C23' H23B 103.7 . . ?
H23A C23' H23B 105.4 . . ?
C23' C24' O2 115.8(10) . . ?
C23' C24' H24A 108.3 . . ?
O2 C24' H24A 108.3 . . ?
C23' C24' H24D 108.3 . . ?
O2 C24' H24D 108.3 . . ?
H24A C24' H24D 107.4 . . ?

loop_
_geom_bond_atom_site_label_1
_geom_bond_atom_site_label_2
_geom_bond_distance
_geom_bond_site_symmetry_2
_geom_bond_publ_flag
F1 C21 1.290(5) . ?
F2 C21 1.293(6) . ?
F3 C21 1.310(8) . ?
O3 C20 1.222(10) . ?
O4 C20 1.197(8) . ?
O1 C22 1.336(10) . ?
O1 C23 1.359(9) . ?
F1' C21 1.288(8) . ?
F2' C21 1.259(7) . ?
F3' C21 1.271(14) . ?
O3' C20 1.226(12) . ?
O4' C20 1.271(11) . ?
O1' C23' 1.286(19) . ?
O1' C22' 1.463(10) . ?
O2 C24 1.398(7) . ?
O2 C24' 1.469(9) . ?
O2 H2B 0.95(2) . ?
N1 C1 1.5200(16) . ?
N1 H1N 0.932(19) . ?
N1 H2N 0.936(18) . ?
N1 H3N 0.953(18) . ?
C1 C14 1.5321(19) . ?
C1 C8 1.535(2) . ?
C1 C2 1.5380(19) . ?
C2 C3 1.382(2) . ?
C2 C7 1.393(2) . ?
C3 C4 1.383(2) . ?
C3 H3A 0.9300 . ?
C4 C5 1.367(3) . ?
C4 H4A 0.9300 . ?
C5 C6 1.377(3) . ?
C5 H5A 0.9300 . ?
C6 C7 1.370(2) . ?
C6 H6A 0.9300 . ?
C7 H7A 0.9300 . ?
C8 C9 1.379(2) . ?
C8 C13 1.394(2) . ?
C9 C10 1.391(3) . ?
C9 H9A 0.9300 . ?
C10 C11 1.365(3) . ?
C10 H10A 0.9300 . ?
C11 C12 1.369(3) . ?
C11 H11A 0.9300 . ?
C12 C13 1.378(2) . ?
C12 H12A 0.9300 . ?
C13 H13A 0.9300 . ?
C14 C15 1.379(2) . ?
C14 C19 1.3932(19) . ?
C15 C16 1.375(2) . ?
C15 H15A 0.9300 . ?
C16 C17 1.384(3) . ?
C16 H16A 0.9300 . ?
C17 C18 1.367(3) . ?
C17 H17A 0.9300 . ?
C18 C19 1.377(2) . ?
C18 H18A 0.9300 . ?
C19 H19A 0.9300 . ?
C20 C21 1.522(3) . ?
C22 H22D 0.9600 . ?
C22 H22F 0.9600 . ?
C22 H22G 0.9600 . ?
C23 C24 1.563(11) . ?
C23 H23C 0.9700 . ?
C23 H23D 0.9700 . ?
C24 H24B 0.9700 . ?
C24 H24C 0.9700 . ?
C22' H22A 0.9600 . ?
C22' H22B 0.9600 . ?
C22' H22C 0.9600 . ?
C23' C24' 1.220(19) . ?
C23' H23A 0.9700 . ?
C23' H23B 0.9700 . ?
C24' H24A 0.9700 . ?
C24' H24D 0.9700 . ?

loop_
_geom_hbond_atom_site_label_D
_geom_hbond_atom_site_label_H
_geom_hbond_atom_site_label_A
_geom_hbond_distance_DH
_geom_hbond_distance_HA
_geom_hbond_distance_DA
_geom_hbond_angle_DHA
_geom_hbond_site_symmetry_A
N1 H2N O1 0.936(18) 1.945(19) 2.877(5) 173.9(16) .
N1 H2N O1' 0.936(18) 1.982(19) 2.886(6) 161.9(15) .
N1 H1N O2 0.932(19) 1.93(2) 2.8615(19) 176.7(16) 2
N1 H3N O3 0.953(18) 1.80(2) 2.752(11) 179.3(19) .
N1 H3N O3' 0.953(18) 1.82(2) 2.766(14) 173.9(16) .
O2 H2B O4 0.95(2) 1.71(3) 2.658(10) 173(2) .
O2 H2B O4' 0.95(2) 1.69(3) 2.640(10) 171(2) .
